data_4128787
loop_
_publ_author_name
'Queen, Joshua D.'
'Bursch, Markus'
'Seibert, Jakob'
'Maurer, Leonard R.'
'Ellis, Bobby D.'
'Fettinger, James C.'
'Grimme, Stefan'
'Power, Philip P.'

_publ_section_title
;
 Isolation and Computational Studies of a Series of Terphenyl Substituted
 Diplumbynes with Ligand Dependent Lead-Lead Multiple-Bonding Character.
;
_journal_issue 36
_journal_name_full 'Journal of the American Chemical Society'
_journal_page_first 14370
_journal_page_last 14383
_journal_paper_doi 10.1021/jacs.9b07072
_journal_volume 141
_journal_year 2019
_chemical_formula_moiety 'C84 H122 Br2 Pb2 [+ solvent]'
_chemical_formula_sum 'C84 H122 Br2 Pb2'
_chemical_formula_weight 1706.02
_chemical_properties_physical Air-sensitive,Moisture-sensitive,Light-sensitive
_space_group_crystal_system monoclinic
_space_group_IT_number 15
_space_group_name_Hall '-C 2yc'
_space_group_name_H-M_alt 'C 1 2/c 1'
_atom_sites_solution_hydrogens geom
_audit_creation_method SHELXL-2017/1
_audit_update_record
;
2019-04-15 deposited with the CCDC.	2019-07-03 downloaded from the CCDC.
;
_cell_angle_alpha 90
_cell_angle_beta 105.4841(13)
_cell_angle_gamma 90
_cell_formula_units_Z 4
_cell_length_a 14.6489(14)
_cell_length_b 26.975(3)
_cell_length_c 22.733(2)
_cell_measurement_reflns_used 9261
_cell_measurement_temperature 90(2)
_cell_measurement_theta_max 30.20
_cell_measurement_theta_min 2.40
_cell_volume 8657.0(15)
_computing_cell_refinement 'SAINT (8.37a) (Bruker, 2016)'
_computing_data_collection 'Apex2 (2014.9-1) (Bruker, 2014)'
_computing_data_reduction 'SAINT (8.37a) (Bruker, 2016)'
_computing_molecular_graphics 'Bruker SHELXTL'
_computing_publication_material 'Bruker SHELXTL'
_computing_structure_refinement 'SHELXL-2017/1 (Sheldrick, 2017)'
_computing_structure_solution 'SHELXT (Sheldrick, 2014)'
_diffrn_ambient_temperature 90(2)
_diffrn_measured_fraction_theta_full 0.999
_diffrn_measured_fraction_theta_max 0.996
_diffrn_measurement_device_type 'Bruker APEX-II CCD'
_diffrn_measurement_method '\f and \w scans'
_diffrn_radiation_type MoK\a
_diffrn_radiation_wavelength 0.71073
_diffrn_reflns_av_R_equivalents 0.0880
_diffrn_reflns_av_unetI/netI 0.0717
_diffrn_reflns_Laue_measured_fraction_full 0.999
_diffrn_reflns_Laue_measured_fraction_max 0.996
_diffrn_reflns_limit_h_max 20
_diffrn_reflns_limit_h_min -20
_diffrn_reflns_limit_k_max 38
_diffrn_reflns_limit_k_min -38
_diffrn_reflns_limit_l_max 32
_diffrn_reflns_limit_l_min -32
_diffrn_reflns_number 49125
_diffrn_reflns_point_group_measured_fraction_full 0.999
_diffrn_reflns_point_group_measured_fraction_max 0.996
_diffrn_reflns_theta_full 25.242
_diffrn_reflns_theta_max 30.598
_diffrn_reflns_theta_min 1.628
_exptl_absorpt_coefficient_mu 4.844
_exptl_absorpt_correction_T_max 0.6380
_exptl_absorpt_correction_T_min 0.4654
_exptl_absorpt_correction_type multi-scan
_exptl_absorpt_process_details 'SADABS 2016/2 (Sheldrick, 2016)'
_exptl_crystal_colour Yellow
_exptl_crystal_density_diffrn 1.309
_exptl_crystal_description Block
_exptl_crystal_F_000 3440
_exptl_crystal_size_max 0.194
_exptl_crystal_size_mid 0.099
_exptl_crystal_size_min 0.092
_refine_diff_density_max 2.196
_refine_diff_density_min -1.107
_refine_diff_density_rms 0.142
_refine_ls_extinction_method none
_refine_ls_goodness_of_fit_ref 0.986
_refine_ls_hydrogen_treatment constr
_refine_ls_matrix_type full
_refine_ls_number_parameters 416
_refine_ls_number_reflns 13272
_refine_ls_number_restraints 0
_refine_ls_restrained_S_all 0.986
_refine_ls_R_factor_all 0.0658
_refine_ls_R_factor_gt 0.0372
_refine_ls_shift/su_max 0.003
_refine_ls_shift/su_mean 0.000
_refine_ls_structure_factor_coef Fsqd
_refine_ls_weighting_details 'w=1/[\s^2^(Fo^2^)+(0.0297P)^2^] where P=(Fo^2^+2Fc^2^)/3'
_refine_ls_weighting_scheme calc
_refine_ls_wR_factor_gt 0.0788
_refine_ls_wR_factor_ref 0.0882
_reflns_Friedel_coverage 0.000
_reflns_number_gt 9197
_reflns_number_total 13272
_reflns_threshold_expression 'I > 2\s(I)'
_cod_data_source_file ja9b07072_si_009.cif
_cod_data_source_block JQ59FMI_SQ
_cod_depositor_comments
;
The following automatic conversions were performed:

data item '_exptl_absorpt_correction_type' value 'Multi-scan' was
changed to 'multi-scan' in accordance with the
/home/data/users/saulius/crontab/automatic-downloads/current/ACS/lib/dictionaries/cif_core.dic
dictionary named 'cif_core.dic' version 2.4.2 last updated on
2011-04-26.

Automatic conversion script
Id: cif_fix_values 6909 2019-04-08 15:41:33Z antanas 
;
_cod_original_cell_volume 8656.9(14)
_cod_original_sg_symbol_H-M 'C 2/c'
_cod_database_code 4128787
_shelx_shelxl_version_number 2017/1
_shelx_space_group_comment
; 
The symmetry employed for this shelxl refinement is uniquely defined 
by the following loop, which should always be used as a source of 
symmetry information in preference to the above space-group names. 
They are only intended as comments. 
;
_shelx_estimated_absorpt_t_min 0.453
_shelx_estimated_absorpt_t_max 0.664

loop_
_space_group_symop_operation_xyz
'x, y, z'
'-x, y, -z+1/2'
'x+1/2, y+1/2, z'
'-x+1/2, y+1/2, -z+1/2'
'-x, -y, -z'
'x, -y, z-1/2'
'-x+1/2, -y+1/2, -z'
'x+1/2, -y+1/2, z-1/2'

loop_
_atom_site_label
_atom_site_type_symbol
_atom_site_fract_x
_atom_site_fract_y
_atom_site_fract_z
_atom_site_U_iso_or_equiv
_atom_site_adp_type
_atom_site_occupancy
_atom_site_site_symmetry_order
_atom_site_calc_flag
_atom_site_refinement_flags_posn
_atom_site_refinement_flags_adp
_atom_site_refinement_flags_occupancy
Pb1 Pb 0.61992(2) 0.33708(2) 0.71236(2) 0.01740(4) Uani 1 1 d . . .
Br1 Br 0.500000 0.40941(2) 0.750000 0.01789(10) Uani 1 2 d S T P
Br2 Br 0.500000 0.26450(2) 0.750000 0.02143(11) Uani 1 2 d S T P
C1 C 0.5776(2) 0.33799(15) 0.60478(15) 0.0164(6) Uani 1 1 d . . .
C2 C 0.6226(3) 0.29841(14) 0.58189(17) 0.0178(7) Uani 1 1 d . . .
C3 C 0.6197(3) 0.29631(15) 0.51995(17) 0.0219(8) Uani 1 1 d . . .
H3 H 0.648878 0.269469 0.504867 0.026 Uiso 1 1 calc R U .
C4 C 0.5743(3) 0.33345(15) 0.48033(17) 0.0254(8) Uani 1 1 d . . .
H4 H 0.571860 0.331933 0.438190 0.030 Uiso 1 1 calc R U .
C5 C 0.5322(3) 0.37294(15) 0.50301(18) 0.0258(9) Uani 1 1 d . . .
H5 H 0.502506 0.398489 0.475830 0.031 Uiso 1 1 calc R U .
C6 C 0.5324(3) 0.37609(14) 0.56439(17) 0.0196(8) Uani 1 1 d . . .
C7 C 0.6759(3) 0.26007(13) 0.62692(16) 0.0162(7) Uani 1 1 d . . .
C8 C 0.7683(3) 0.27057(14) 0.66350(16) 0.0189(8) Uani 1 1 d . . .
C9 C 0.8031(3) 0.24302(14) 0.71793(17) 0.0206(8) Uani 1 1 d . . .
H9 H 0.864402 0.250517 0.743236 0.025 Uiso 1 1 calc R U .
C10 C 0.7517(3) 0.20572(14) 0.73576(16) 0.0187(7) Uani 1 1 d . . .
C11 C 0.6694(3) 0.19104(14) 0.69417(17) 0.0187(7) Uani 1 1 d . . .
H11 H 0.637885 0.162395 0.703202 0.022 Uiso 1 1 calc R U .
C12 C 0.6293(3) 0.21609(14) 0.63908(17) 0.0177(7) Uani 1 1 d . . .
C13 C 0.8432(3) 0.30778(14) 0.65060(18) 0.0190(7) Uani 1 1 d . . .
C14 C 0.8150(3) 0.33734(16) 0.59103(17) 0.0231(8) Uani 1 1 d . . .
H14A H 0.799468 0.314423 0.556333 0.035 Uiso 1 1 calc R U .
H14B H 0.867849 0.358627 0.588127 0.035 Uiso 1 1 calc R U .
H14C H 0.759651 0.357906 0.590496 0.035 Uiso 1 1 calc R U .
C15 C 0.8744(3) 0.34471(15) 0.70386(19) 0.0244(8) Uani 1 1 d . . .
H15A H 0.819402 0.363750 0.707850 0.037 Uiso 1 1 calc R U .
H15B H 0.921970 0.367373 0.695827 0.037 Uiso 1 1 calc R U .
H15C H 0.901690 0.326507 0.741792 0.037 Uiso 1 1 calc R U .
C16 C 0.9303(3) 0.27698(16) 0.64714(19) 0.0251(8) Uani 1 1 d . . .
H16A H 0.956550 0.260145 0.686202 0.038 Uiso 1 1 calc R U .
H16B H 0.978379 0.298940 0.638451 0.038 Uiso 1 1 calc R U .
H16C H 0.911296 0.252264 0.614553 0.038 Uiso 1 1 calc R U .
C17 C 0.7864(3) 0.18362(16) 0.80057(18) 0.0236(8) Uani 1 1 d . . .
C18 C 0.7940(4) 0.22667(17) 0.84644(19) 0.0351(11) Uani 1 1 d . . .
H18A H 0.840968 0.250737 0.840616 0.053 Uiso 1 1 calc R U .
H18B H 0.813642 0.213643 0.888168 0.053 Uiso 1 1 calc R U .
H18C H 0.732270 0.242955 0.839637 0.053 Uiso 1 1 calc R U .
C19 C 0.7158(3) 0.14507(17) 0.8124(2) 0.0294(9) Uani 1 1 d . . .
H19A H 0.653223 0.160406 0.805828 0.044 Uiso 1 1 calc R U .
H19B H 0.737540 0.133150 0.854510 0.044 Uiso 1 1 calc R U .
H19C H 0.711628 0.117126 0.784209 0.044 Uiso 1 1 calc R U .
C20 C 0.8842(3) 0.15937(16) 0.81014(19) 0.0256(8) Uani 1 1 d . . .
H20A H 0.879836 0.132242 0.780844 0.038 Uiso 1 1 calc R U .
H20B H 0.905341 0.146265 0.851775 0.038 Uiso 1 1 calc R U .
H20C H 0.929634 0.184121 0.803893 0.038 Uiso 1 1 calc R U .
C21 C 0.5403(3) 0.19280(15) 0.59425(18) 0.0204(8) Uani 1 1 d . . .
C22 C 0.5077(3) 0.14531(16) 0.6217(2) 0.0274(9) Uani 1 1 d . . .
H22A H 0.559956 0.121415 0.631997 0.041 Uiso 1 1 calc R U .
H22B H 0.453659 0.130569 0.591794 0.041 Uiso 1 1 calc R U .
H22C H 0.488957 0.154026 0.658698 0.041 Uiso 1 1 calc R U .
C23 C 0.4535(3) 0.22700(16) 0.5780(2) 0.0267(9) Uani 1 1 d . . .
H23A H 0.437202 0.236948 0.615392 0.040 Uiso 1 1 calc R U .
H23B H 0.399831 0.209349 0.551130 0.040 Uiso 1 1 calc R U .
H23C H 0.467890 0.256539 0.557015 0.040 Uiso 1 1 calc R U .
C24 C 0.5652(3) 0.17601(16) 0.53573(18) 0.0270(9) Uani 1 1 d . . .
H24A H 0.575464 0.205170 0.512602 0.041 Uiso 1 1 calc R U .
H24B H 0.512915 0.156261 0.510722 0.041 Uiso 1 1 calc R U .
H24C H 0.622947 0.155884 0.546578 0.041 Uiso 1 1 calc R U .
C25 C 0.4828(3) 0.42018(14) 0.58290(16) 0.0192(7) Uani 1 1 d . . .
C26 C 0.3834(3) 0.41788(14) 0.57818(17) 0.0201(8) Uani 1 1 d . . .
C27 C 0.3408(3) 0.45920(15) 0.59747(17) 0.0206(8) Uani 1 1 d . . .
H27 H 0.275173 0.457258 0.595212 0.025 Uiso 1 1 calc R U .
C28 C 0.3880(3) 0.50253(14) 0.61954(16) 0.0190(7) Uani 1 1 d . . .
C29 C 0.4828(3) 0.50489(14) 0.62034(16) 0.0189(7) Uani 1 1 d . . .
H29 H 0.516207 0.534747 0.633832 0.023 Uiso 1 1 calc R U .
C30 C 0.5322(3) 0.46573(14) 0.60237(16) 0.0170(7) Uani 1 1 d . . .
C31 C 0.3177(3) 0.37263(16) 0.55729(19) 0.0264(9) Uani 1 1 d . . .
C32 C 0.3369(3) 0.33423(18) 0.60796(19) 0.0336(10) Uani 1 1 d . . .
H32A H 0.404300 0.325446 0.619255 0.050 Uiso 1 1 calc R U .
H32B H 0.298872 0.304548 0.593744 0.050 Uiso 1 1 calc R U .
H32C H 0.320048 0.347920 0.643584 0.050 Uiso 1 1 calc R U .
C33 C 0.2127(4) 0.3865(2) 0.5434(4) 0.078(3) Uani 1 1 d . . .
H33A H 0.197709 0.396369 0.581206 0.117 Uiso 1 1 calc R U .
H33B H 0.173862 0.357940 0.525556 0.117 Uiso 1 1 calc R U .
H33C H 0.199495 0.414219 0.514386 0.117 Uiso 1 1 calc R U .
C34 C 0.3292(4) 0.3472(2) 0.4983(2) 0.0480(15) Uani 1 1 d . . .
H34A H 0.329459 0.372514 0.467383 0.072 Uiso 1 1 calc R U .
H34B H 0.276280 0.324335 0.482666 0.072 Uiso 1 1 calc R U .
H34C H 0.388969 0.328787 0.507584 0.072 Uiso 1 1 calc R U .
C35 C 0.3356(3) 0.54472(15) 0.64207(19) 0.0230(8) Uani 1 1 d . . .
C36 C 0.3081(4) 0.52650(18) 0.6988(2) 0.0359(11) Uani 1 1 d . . .
H36A H 0.267212 0.497284 0.688259 0.054 Uiso 1 1 calc R U .
H36B H 0.274038 0.552830 0.713795 0.054 Uiso 1 1 calc R U .
H36C H 0.365395 0.517719 0.730648 0.054 Uiso 1 1 calc R U .
C37 C 0.3975(3) 0.59093(15) 0.6598(2) 0.0307(10) Uani 1 1 d . . .
H37A H 0.451106 0.583322 0.694923 0.046 Uiso 1 1 calc R U .
H37B H 0.359825 0.617743 0.670603 0.046 Uiso 1 1 calc R U .
H37C H 0.421268 0.601314 0.625318 0.046 Uiso 1 1 calc R U .
C38 C 0.2464(4) 0.55989(18) 0.5928(2) 0.0354(11) Uani 1 1 d . . .
H38A H 0.263955 0.570062 0.555884 0.053 Uiso 1 1 calc R U .
H38B H 0.215535 0.587599 0.607709 0.053 Uiso 1 1 calc R U .
H38C H 0.202742 0.531705 0.583288 0.053 Uiso 1 1 calc R U .
C39 C 0.6379(3) 0.47527(14) 0.60641(17) 0.0198(8) Uani 1 1 d . . .
C40 C 0.6686(3) 0.52931(14) 0.6233(2) 0.0248(8) Uani 1 1 d . . .
H40A H 0.630639 0.551745 0.592388 0.037 Uiso 1 1 calc R U .
H40B H 0.735745 0.533208 0.625017 0.037 Uiso 1 1 calc R U .
H40C H 0.658775 0.537291 0.663231 0.037 Uiso 1 1 calc R U .
C41 C 0.7017(3) 0.44358(14) 0.65722(18) 0.0227(8) Uani 1 1 d . . .
H41A H 0.683390 0.448461 0.695239 0.034 Uiso 1 1 calc R U .
H41B H 0.767937 0.453546 0.663279 0.034 Uiso 1 1 calc R U .
H41C H 0.694550 0.408534 0.645553 0.034 Uiso 1 1 calc R U .
C42 C 0.6637(3) 0.46646(16) 0.54559(18) 0.0273(9) Uani 1 1 d . . .
H42A H 0.663062 0.430812 0.537180 0.041 Uiso 1 1 calc R U .
H42B H 0.727044 0.479784 0.548619 0.041 Uiso 1 1 calc R U .
H42C H 0.617374 0.483201 0.512402 0.041 Uiso 1 1 calc R U .

loop_
_atom_site_aniso_label
_atom_site_aniso_U_11
_atom_site_aniso_U_22
_atom_site_aniso_U_33
_atom_site_aniso_U_23
_atom_site_aniso_U_13
_atom_site_aniso_U_12
Pb1 0.01791(7) 0.02232(7) 0.01185(6) 0.00027(6) 0.00376(4) 0.00115(7)
Br1 0.0227(3) 0.0170(2) 0.0152(2) 0.000 0.00717(19) 0.000
Br2 0.0296(3) 0.0174(3) 0.0200(2) 0.000 0.0113(2) 0.000
C1 0.0152(15) 0.0193(16) 0.0142(15) 0.0003(15) 0.0030(12) 0.0007(15)
C2 0.0189(18) 0.0198(18) 0.0158(17) 0.0004(14) 0.0062(14) -0.0001(14)
C3 0.028(2) 0.022(2) 0.0149(17) -0.0036(14) 0.0041(15) 0.0019(16)
C4 0.041(2) 0.0214(19) 0.0117(15) 0.0002(15) 0.0030(15) 0.0086(19)
C5 0.040(3) 0.0196(19) 0.0146(17) 0.0030(15) 0.0025(17) 0.0090(18)
C6 0.0221(19) 0.0186(18) 0.0151(17) 0.0000(14) 0.0000(14) 0.0016(15)
C7 0.0210(18) 0.0171(17) 0.0110(15) -0.0019(13) 0.0052(13) 0.0063(14)
C8 0.0225(19) 0.0173(18) 0.0142(16) -0.0028(14) 0.0001(14) 0.0062(15)
C9 0.0212(19) 0.0196(19) 0.0181(18) -0.0021(14) 0.0003(14) 0.0041(15)
C10 0.0247(19) 0.0159(17) 0.0149(16) 0.0001(13) 0.0044(14) 0.0073(14)
C11 0.0221(19) 0.0181(18) 0.0179(17) 0.0023(14) 0.0088(14) 0.0044(14)
C12 0.0168(17) 0.0187(18) 0.0177(17) -0.0022(14) 0.0049(14) 0.0014(14)
C13 0.0185(18) 0.0179(18) 0.0225(18) 0.0019(14) 0.0087(15) 0.0011(14)
C14 0.0273(19) 0.0266(19) 0.0178(16) 0.0065(17) 0.0101(14) 0.0022(18)
C15 0.0193(19) 0.025(2) 0.027(2) -0.0002(16) 0.0047(15) 0.0019(15)
C16 0.026(2) 0.024(2) 0.027(2) -0.0014(16) 0.0108(17) 0.0041(16)
C17 0.028(2) 0.0226(19) 0.0194(18) 0.0000(15) 0.0049(16) 0.0052(17)
C18 0.060(3) 0.028(2) 0.018(2) 0.0031(17) 0.012(2) 0.012(2)
C19 0.033(2) 0.030(2) 0.025(2) 0.0107(18) 0.0092(18) 0.0051(19)
C20 0.025(2) 0.027(2) 0.0238(18) 0.0063(17) 0.0041(15) 0.0053(18)
C21 0.0209(19) 0.0188(19) 0.0207(18) -0.0022(14) 0.0044(15) 0.0001(15)
C22 0.025(2) 0.024(2) 0.031(2) -0.0018(17) 0.0049(17) -0.0037(17)
C23 0.0173(19) 0.027(2) 0.031(2) -0.0010(17) -0.0018(16) 0.0022(16)
C24 0.034(2) 0.025(2) 0.0190(19) -0.0063(15) 0.0020(17) 0.0013(17)
C25 0.0223(19) 0.0205(19) 0.0121(16) 0.0001(14) -0.0001(14) 0.0026(15)
C26 0.0230(19) 0.0180(18) 0.0159(17) 0.0021(14) -0.0004(14) 0.0005(15)
C27 0.0195(19) 0.024(2) 0.0182(18) 0.0001(15) 0.0052(14) 0.0025(15)
C28 0.0232(19) 0.0212(19) 0.0138(16) -0.0010(14) 0.0070(14) 0.0004(15)
C29 0.026(2) 0.0143(17) 0.0166(16) 0.0025(13) 0.0056(14) -0.0013(14)
C30 0.0220(19) 0.0190(18) 0.0103(15) -0.0015(13) 0.0050(13) 0.0017(14)
C31 0.026(2) 0.023(2) 0.023(2) -0.0042(16) -0.0055(16) -0.0001(17)
C32 0.040(3) 0.040(3) 0.0217(19) 0.001(2) 0.0096(17) -0.011(2)
C33 0.029(3) 0.032(3) 0.150(8) -0.030(4) -0.018(4) -0.003(2)
C34 0.072(4) 0.047(3) 0.024(2) -0.005(2) 0.009(2) -0.031(3)
C35 0.024(2) 0.023(2) 0.026(2) -0.0028(16) 0.0121(16) 0.0019(16)
C36 0.051(3) 0.034(3) 0.032(2) 0.003(2) 0.028(2) 0.000(2)
C37 0.043(3) 0.017(2) 0.037(2) -0.0043(17) 0.019(2) 0.0003(18)
C38 0.043(3) 0.031(2) 0.031(2) -0.0028(19) 0.008(2) 0.017(2)
C39 0.0230(19) 0.0184(18) 0.0187(17) 0.0007(14) 0.0068(15) 0.0022(15)
C40 0.031(2) 0.0169(19) 0.029(2) 0.0025(16) 0.0111(17) -0.0016(16)
C41 0.027(2) 0.0165(18) 0.0234(19) 0.0016(15) 0.0047(16) 0.0006(15)
C42 0.034(2) 0.028(2) 0.0197(19) 0.0023(16) 0.0070(17) -0.0004(18)

loop_
_atom_type_symbol
_atom_type_description
_atom_type_scat_dispersion_real
_atom_type_scat_dispersion_imag
_atom_type_scat_source
C C 0.0033 0.0016 'International Tables Vol C Tables 4.2.6.8 and 6.1.1.4'
H H 0.0000 0.0000 'International Tables Vol C Tables 4.2.6.8 and 6.1.1.4'
Br Br -0.2901 2.4595 'International Tables Vol C Tables 4.2.6.8 and 6.1.1.4'
Pb Pb -3.3944 10.1111 'International Tables Vol C Tables 4.2.6.8 and 6.1.1.4'

loop_
_geom_angle_atom_site_label_1
_geom_angle_atom_site_label_2
_geom_angle_atom_site_label_3
_geom_angle
_geom_angle_site_symmetry_1
C1 Pb1 Br1 106.66(9) .
C1 Pb1 Br2 107.47(9) .
Br1 Pb1 Br2 84.559(13) .
Pb1 Br1 Pb1 95.539(18) 2_656
Pb1 Br2 Pb1 95.340(18) 2_656
C6 C1 C2 119.2(3) .
C6 C1 Pb1 128.8(3) .
C2 C1 Pb1 110.6(2) .
C3 C2 C1 120.4(3) .
C3 C2 C7 121.6(3) .
C1 C2 C7 118.0(3) .
C4 C3 C2 120.2(4) .
C4 C3 H3 119.9 .
C2 C3 H3 119.9 .
C3 C4 C5 119.5(4) .
C3 C4 H4 120.3 .
C5 C4 H4 120.3 .
C4 C5 C6 122.1(4) .
C4 C5 H5 118.9 .
C6 C5 H5 118.9 .
C5 C6 C1 118.6(4) .
C5 C6 C25 116.9(3) .
C1 C6 C25 124.5(3) .
C8 C7 C12 118.9(3) .
C8 C7 C2 119.9(3) .
C12 C7 C2 120.6(3) .
C7 C8 C9 118.2(4) .
C7 C8 C13 128.6(3) .
C9 C8 C13 113.0(3) .
C10 C9 C8 122.8(4) .
C10 C9 H9 118.6 .
C8 C9 H9 118.6 .
C11 C10 C9 117.0(3) .
C11 C10 C17 123.3(4) .
C9 C10 C17 119.6(3) .
C10 C11 C12 123.7(4) .
C10 C11 H11 118.2 .
C12 C11 H11 118.2 .
C11 C12 C7 117.6(3) .
C11 C12 C21 117.8(3) .
C7 C12 C21 124.5(3) .
C14 C13 C15 108.2(3) .
C14 C13 C16 105.5(3) .
C15 C13 C16 108.2(3) .
C14 C13 C8 117.4(3) .
C15 C13 C8 110.0(3) .
C16 C13 C8 107.1(3) .
C13 C14 H14A 109.5 .
C13 C14 H14B 109.5 .
H14A C14 H14B 109.5 .
C13 C14 H14C 109.5 .
H14A C14 H14C 109.5 .
H14B C14 H14C 109.5 .
C13 C15 H15A 109.5 .
C13 C15 H15B 109.5 .
H15A C15 H15B 109.5 .
C13 C15 H15C 109.5 .
H15A C15 H15C 109.5 .
H15B C15 H15C 109.5 .
C13 C16 H16A 109.5 .
C13 C16 H16B 109.5 .
H16A C16 H16B 109.5 .
C13 C16 H16C 109.5 .
H16A C16 H16C 109.5 .
H16B C16 H16C 109.5 .
C20 C17 C19 109.4(4) .
C20 C17 C10 110.9(3) .
C19 C17 C10 111.1(3) .
C20 C17 C18 109.2(4) .
C19 C17 C18 108.7(4) .
C10 C17 C18 107.4(3) .
C17 C18 H18A 109.5 .
C17 C18 H18B 109.5 .
H18A C18 H18B 109.5 .
C17 C18 H18C 109.5 .
H18A C18 H18C 109.5 .
H18B C18 H18C 109.5 .
C17 C19 H19A 109.5 .
C17 C19 H19B 109.5 .
H19A C19 H19B 109.5 .
C17 C19 H19C 109.5 .
H19A C19 H19C 109.5 .
H19B C19 H19C 109.5 .
C17 C20 H20A 109.5 .
C17 C20 H20B 109.5 .
H20A C20 H20B 109.5 .
C17 C20 H20C 109.5 .
H20A C20 H20C 109.5 .
H20B C20 H20C 109.5 .
C23 C21 C24 109.9(3) .
C23 C21 C22 105.5(3) .
C24 C21 C22 105.9(3) .
C23 C21 C12 114.2(3) .
C24 C21 C12 109.6(3) .
C22 C21 C12 111.3(3) .
C21 C22 H22A 109.5 .
C21 C22 H22B 109.5 .
H22A C22 H22B 109.5 .
C21 C22 H22C 109.5 .
H22A C22 H22C 109.5 .
H22B C22 H22C 109.5 .
C21 C23 H23A 109.5 .
C21 C23 H23B 109.5 .
H23A C23 H23B 109.5 .
C21 C23 H23C 109.5 .
H23A C23 H23C 109.5 .
H23B C23 H23C 109.5 .
C21 C24 H24A 109.5 .
C21 C24 H24B 109.5 .
H24A C24 H24B 109.5 .
C21 C24 H24C 109.5 .
H24A C24 H24C 109.5 .
H24B C24 H24C 109.5 .
C26 C25 C30 118.6(3) .
C26 C25 C6 120.0(3) .
C30 C25 C6 121.3(3) .
C27 C26 C25 118.0(4) .
C27 C26 C31 115.5(4) .
C25 C26 C31 126.4(4) .
C28 C27 C26 124.3(4) .
C28 C27 H27 117.8 .
C26 C27 H27 117.8 .
C27 C28 C29 116.5(3) .
C27 C28 C35 120.2(3) .
C29 C28 C35 123.4(3) .
C28 C29 C30 123.7(4) .
C28 C29 H29 118.1 .
C30 C29 H29 118.1 .
C29 C30 C25 118.6(4) .
C29 C30 C39 116.3(3) .
C25 C30 C39 125.0(3) .
C32 C31 C33 107.2(5) .
C32 C31 C26 109.3(3) .
C33 C31 C26 112.2(4) .
C32 C31 C34 108.2(4) .
C33 C31 C34 105.2(4) .
C26 C31 C34 114.3(4) .
C31 C32 H32A 109.5 .
C31 C32 H32B 109.5 .
H32A C32 H32B 109.5 .
C31 C32 H32C 109.5 .
H32A C32 H32C 109.5 .
H32B C32 H32C 109.5 .
C31 C33 H33A 109.5 .
C31 C33 H33B 109.5 .
H33A C33 H33B 109.5 .
C31 C33 H33C 109.5 .
H33A C33 H33C 109.5 .
H33B C33 H33C 109.5 .
C31 C34 H34A 109.5 .
C31 C34 H34B 109.5 .
H34A C34 H34B 109.5 .
C31 C34 H34C 109.5 .
H34A C34 H34C 109.5 .
H34B C34 H34C 109.5 .
C37 C35 C36 108.1(4) .
C37 C35 C38 107.7(4) .
C36 C35 C38 109.6(4) .
C37 C35 C28 112.3(3) .
C36 C35 C28 108.1(3) .
C38 C35 C28 111.0(3) .
C35 C36 H36A 109.5 .
C35 C36 H36B 109.5 .
H36A C36 H36B 109.5 .
C35 C36 H36C 109.5 .
H36A C36 H36C 109.5 .
H36B C36 H36C 109.5 .
C35 C37 H37A 109.5 .
C35 C37 H37B 109.5 .
H37A C37 H37B 109.5 .
C35 C37 H37C 109.5 .
H37A C37 H37C 109.5 .
H37B C37 H37C 109.5 .
C35 C38 H38A 109.5 .
C35 C38 H38B 109.5 .
H38A C38 H38B 109.5 .
C35 C38 H38C 109.5 .
H38A C38 H38C 109.5 .
H38B C38 H38C 109.5 .
C41 C39 C40 105.1(3) .
C41 C39 C42 110.0(3) .
C40 C39 C42 104.1(3) .
C41 C39 C30 110.5(3) .
C40 C39 C30 113.0(3) .
C42 C39 C30 113.6(3) .
C39 C40 H40A 109.5 .
C39 C40 H40B 109.5 .
H40A C40 H40B 109.5 .
C39 C40 H40C 109.5 .
H40A C40 H40C 109.5 .
H40B C40 H40C 109.5 .
C39 C41 H41A 109.5 .
C39 C41 H41B 109.5 .
H41A C41 H41B 109.5 .
C39 C41 H41C 109.5 .
H41A C41 H41C 109.5 .
H41B C41 H41C 109.5 .
C39 C42 H42A 109.5 .
C39 C42 H42B 109.5 .
H42A C42 H42B 109.5 .
C39 C42 H42C 109.5 .
H42A C42 H42C 109.5 .
H42B C42 H42C 109.5 .

loop_
_geom_bond_atom_site_label_1
_geom_bond_atom_site_label_2
_geom_bond_distance
Pb1 C1 2.357(3)
Pb1 Br1 2.9031(4)
Pb1 Br2 2.9076(4)
C1 C6 1.419(5)
C1 C2 1.425(5)
C2 C3 1.398(5)
C2 C7 1.516(5)
C3 C4 1.392(5)
C3 H3 0.9500
C4 C5 1.396(6)
C4 H4 0.9500
C5 C6 1.397(5)
C5 H5 0.9500
C6 C25 1.511(5)
C7 C8 1.416(5)
C7 C12 1.432(5)
C8 C9 1.416(5)
C8 C13 1.572(6)
C9 C10 1.381(6)
C9 H9 0.9500
C10 C11 1.377(5)
C10 C17 1.544(5)
C11 C12 1.406(5)
C11 H11 0.9500
C12 C21 1.556(5)
C13 C14 1.530(5)
C13 C15 1.540(5)
C13 C16 1.541(5)
C14 H14A 0.9800
C14 H14B 0.9800
C14 H14C 0.9800
C15 H15A 0.9800
C15 H15B 0.9800
C15 H15C 0.9800
C16 H16A 0.9800
C16 H16B 0.9800
C16 H16C 0.9800
C17 C20 1.536(6)
C17 C19 1.540(6)
C17 C18 1.545(6)
C18 H18A 0.9800
C18 H18B 0.9800
C18 H18C 0.9800
C19 H19A 0.9800
C19 H19B 0.9800
C19 H19C 0.9800
C20 H20A 0.9800
C20 H20B 0.9800
C20 H20C 0.9800
C21 C23 1.535(5)
C21 C24 1.538(6)
C21 C22 1.555(6)
C22 H22A 0.9800
C22 H22B 0.9800
C22 H22C 0.9800
C23 H23A 0.9800
C23 H23B 0.9800
C23 H23C 0.9800
C24 H24A 0.9800
C24 H24B 0.9800
C24 H24C 0.9800
C25 C26 1.433(6)
C25 C30 1.434(5)
C26 C27 1.404(5)
C26 C31 1.548(6)
C27 C28 1.382(5)
C27 H27 0.9500
C28 C29 1.386(5)
C28 C35 1.534(5)
C29 C30 1.401(5)
C29 H29 0.9500
C30 C39 1.549(5)
C31 C32 1.519(6)
C31 C33 1.532(7)
C31 C34 1.555(7)
C32 H32A 0.9800
C32 H32B 0.9800
C32 H32C 0.9800
C33 H33A 0.9800
C33 H33B 0.9800
C33 H33C 0.9800
C34 H34A 0.9800
C34 H34B 0.9800
C34 H34C 0.9800
C35 C37 1.531(6)
C35 C36 1.532(6)
C35 C38 1.532(6)
C36 H36A 0.9800
C36 H36B 0.9800
C36 H36C 0.9800
C37 H37A 0.9800
C37 H37B 0.9800
C37 H37C 0.9800
C38 H38A 0.9800
C38 H38B 0.9800
C38 H38C 0.9800
C39 C41 1.537(5)
C39 C40 1.543(5)
C39 C42 1.546(5)
C40 H40A 0.9800
C40 H40B 0.9800
C40 H40C 0.9800
C41 H41A 0.9800
C41 H41B 0.9800
C41 H41C 0.9800
C42 H42A 0.9800
C42 H42B 0.9800
C42 H42C 0.9800

loop_
_geom_torsion_atom_site_label_1
_geom_torsion_atom_site_label_2
_geom_torsion_atom_site_label_3
_geom_torsion_atom_site_label_4
_geom_torsion
C6 C1 C2 C3 -2.0(6)
Pb1 C1 C2 C3 -169.9(3)
C6 C1 C2 C7 176.0(3)
Pb1 C1 C2 C7 8.1(4)
C1 C2 C3 C4 1.2(6)
C7 C2 C3 C4 -176.8(4)
C2 C3 C4 C5 0.5(6)
C3 C4 C5 C6 -1.3(7)
C4 C5 C6 C1 0.5(6)
C4 C5 C6 C25 -178.8(4)
C2 C1 C6 C5 1.2(6)
Pb1 C1 C6 C5 166.6(3)
C2 C1 C6 C25 -179.6(4)
Pb1 C1 C6 C25 -14.1(6)
C3 C2 C7 C8 98.2(4)
C1 C2 C7 C8 -79.8(5)
C3 C2 C7 C12 -90.4(5)
C1 C2 C7 C12 91.5(4)
C12 C7 C8 C9 -12.7(5)
C2 C7 C8 C9 158.8(3)
C12 C7 C8 C13 163.6(3)
C2 C7 C8 C13 -24.9(6)
C7 C8 C9 C10 1.7(6)
C13 C8 C9 C10 -175.2(3)
C8 C9 C10 C11 9.0(6)
C8 C9 C10 C17 -169.4(3)
C9 C10 C11 C12 -8.9(6)
C17 C10 C11 C12 169.4(4)
C10 C11 C12 C7 -1.9(6)
C10 C11 C12 C21 175.3(3)
C8 C7 C12 C11 12.8(5)
C2 C7 C12 C11 -158.7(3)
C8 C7 C12 C21 -164.2(3)
C2 C7 C12 C21 24.4(5)
C7 C8 C13 C14 0.1(6)
C9 C8 C13 C14 176.6(3)
C7 C8 C13 C15 124.4(4)
C9 C8 C13 C15 -59.2(4)
C7 C8 C13 C16 -118.2(4)
C9 C8 C13 C16 58.2(4)
C11 C10 C17 C20 120.1(4)
C9 C10 C17 C20 -61.7(5)
C11 C10 C17 C19 -1.9(5)
C9 C10 C17 C19 176.4(4)
C11 C10 C17 C18 -120.7(4)
C9 C10 C17 C18 57.6(5)
C11 C12 C21 C23 122.6(4)
C7 C12 C21 C23 -60.5(5)
C11 C12 C21 C24 -113.6(4)
C7 C12 C21 C24 63.4(5)
C11 C12 C21 C22 3.2(5)
C7 C12 C21 C22 -179.9(4)
C5 C6 C25 C26 87.4(5)
C1 C6 C25 C26 -91.9(5)
C5 C6 C25 C30 -89.3(5)
C1 C6 C25 C30 91.4(5)
C30 C25 C26 C27 -4.9(5)
C6 C25 C26 C27 178.3(3)
C30 C25 C26 C31 179.1(4)
C6 C25 C26 C31 2.3(6)
C25 C26 C27 C28 1.5(6)
C31 C26 C27 C28 177.9(4)
C26 C27 C28 C29 2.1(6)
C26 C27 C28 C35 -177.3(4)
C27 C28 C29 C30 -2.4(5)
C35 C28 C29 C30 177.1(4)
C28 C29 C30 C25 -1.1(5)
C28 C29 C30 C39 -180.0(3)
C26 C25 C30 C29 4.7(5)
C6 C25 C30 C29 -178.5(3)
C26 C25 C30 C39 -176.4(3)
C6 C25 C30 C39 0.3(5)
C27 C26 C31 C32 -101.5(4)
C25 C26 C31 C32 74.6(5)
C27 C26 C31 C33 17.3(6)
C25 C26 C31 C33 -166.6(5)
C27 C26 C31 C34 137.0(4)
C25 C26 C31 C34 -46.9(6)
C27 C28 C35 C37 -175.4(4)
C29 C28 C35 C37 5.2(5)
C27 C28 C35 C36 65.5(5)
C29 C28 C35 C36 -113.9(4)
C27 C28 C35 C38 -54.7(5)
C29 C28 C35 C38 125.8(4)
C29 C30 C39 C41 111.1(4)
C25 C30 C39 C41 -67.7(4)
C29 C30 C39 C40 -6.3(5)
C25 C30 C39 C40 174.8(3)
C29 C30 C39 C42 -124.7(4)
C25 C30 C39 C42 56.4(5)
